data_4021331
loop_
_publ_author_name
'Guuske F. Busscher'
'Stan Groothuys'
'Ren\'e de Gelder'
'Floris P. J. T. Rutjes'
'Floris L. van Delft'

_publ_section_title
;
 Efficient Preparation of a 1,3-Diazidocyclitol
 as a Versatile 2-Deoxystreptamine Precursor
;
_journal_name_full 'Journal of Organic Chemistry'
_journal_page_first 4477
_journal_page_last 4481
_journal_paper_doi 10.1021/jo049788k
_journal_volume 69
_journal_year 2004
_chemical_formula_sum 'C18 H17 N O5'
_chemical_formula_weight 327.33
_space_group_IT_number 15
_symmetry_cell_setting monoclinic
_symmetry_space_group_name_Hall '-C 2yc'
_symmetry_space_group_name_H-M 'C 1 2/c 1'
_cell_angle_alpha 90.000
_cell_angle_beta 97.023(7)
_cell_angle_gamma 90.000
_cell_formula_units_Z 8
_cell_length_a 41.943(3)
_cell_length_b 7.1885(6)
_cell_length_c 10.2993(8)
_cell_measurement_temperature 208(2)
_cell_volume 3082.0(4)
_diffrn_ambient_temperature 208(2)
_exptl_crystal_density_diffrn 1.411
_refine_ls_R_factor_obs 0.0685
_refine_ls_wR_factor_obs 0.1520
_cod_depositor_comments
;
The following automatic conversions were performed:
'_geom_bond_publ_flag' value 'Y' changed to 'y' according to
'/home/saulius/struct/CIF-dictionaries/cif_core.dic' dictionary named
'cif_core.dic' version 2.4.1 from 2010-06-29 (28 times).

Automatic conversion script
Id: cif_fix_enum 1527 2010-12-29 10:47:43Z saulius 
;
_cod_original_sg_symbol_H-M 'C 2/c'
_cod_database_code 4021331

loop_
_symmetry_equiv_pos_as_xyz
'x, y, z'
'-x, y, -z+1/2'
'x+1/2, y+1/2, z'
'-x+1/2, y+1/2, -z+1/2'
'-x, -y, -z'
'x, -y, z-1/2'
'-x+1/2, -y+1/2, -z'
'x+1/2, -y+1/2, z-1/2'

loop_
_atom_site_label
_atom_site_type_symbol
_atom_site_fract_x
_atom_site_fract_y
_atom_site_fract_z
_atom_site_U_iso_or_equiv
_atom_site_adp_type
_atom_site_occupancy
_atom_site_calc_flag
_atom_site_refinement_flags
_atom_site_disorder_assembly
_atom_site_disorder_group
O1 O 0.14901(4) 0.2205(3) 0.63547(18) 0.0434(5) Uani 1 d . . .
O2 O 0.08886(5) 0.1461(3) 0.6757(2) 0.0633(7) Uani 1 d . . .
O3 O 0.16060(5) -0.0220(3) 0.7689(2) 0.0504(6) Uani 1 d . . .
O4 O 0.24884(6) 0.5861(3) 1.1899(2) 0.0540(6) Uani 1 d . . .
O5 O 0.22349(5) 0.8169(3) 1.0919(2) 0.0482(6) Uani 1 d . . .
N1 N 0.22914(6) 0.6508(3) 1.1051(2) 0.0371(6) Uani 1 d . . .
C1 C 0.13054(8) 0.0972(6) 0.5464(3) 0.0472(8) Uani 1 d . . .
H1A H 0.1427(8) -0.030(5) 0.541(3) 0.069(11) Uiso 1 d . . .
H1B H 0.1293(8) 0.162(5) 0.465(3) 0.060(10) Uiso 1 d . . .
C2 C 0.09771(7) 0.0629(4) 0.5855(3) 0.0395(7) Uani 1 d . . .
C3 C 0.16228(6) 0.1413(4) 0.7472(3) 0.0364(7) Uani 1 d . . .
C4 C 0.17900(6) 0.2791(4) 0.8388(2) 0.0314(6) Uani 1 d . . .
C5 C 0.17676(7) 0.4706(4) 0.8172(3) 0.0350(7) Uani 1 d . . .
H5 H 0.1642(7) 0.518(4) 0.745(3) 0.038(8) Uiso 1 d . . .
C6 C 0.19300(7) 0.5924(4) 0.9041(3) 0.0351(7) Uani 1 d . . .
H6 H 0.1910(7) 0.724(5) 0.887(3) 0.060(10) Uiso 1 d . . .
C7 C 0.21142(6) 0.5209(4) 1.0125(2) 0.0303(6) Uani 1 d . . .
C8 C 0.21385(7) 0.3328(4) 1.0384(3) 0.0345(7) Uani 1 d . . .
H8 H 0.2262(6) 0.294(4) 1.113(3) 0.035(8) Uiso 1 d . . .
C9 C 0.19755(7) 0.2125(4) 0.9510(3) 0.0346(6) Uani 1 d . . .
H9 H 0.1987(8) 0.080(5) 0.964(3) 0.057(10) Uiso 1 d . . .
C1' C 0.05127(11) -0.3775(7) 0.4968(5) 0.0848(15) Uani 1 d . . .
H1' H 0.0529(12) -0.483(8) 0.464(5) 0.114(18) Uiso 1 d . . .
C2' C 0.03705(15) -0.3658(7) 0.6235(5) 0.1044(18) Uani 1 d . . .
H2' H 0.0186(13) -0.442(8) 0.646(5) 0.136(19) Uiso 1 d . . .
C3' C 0.03661(12) -0.1532(7) 0.6367(4) 0.0777(13) Uani 1 d . . .
H3' H 0.0194(12) -0.076(7) 0.688(5) 0.119(17) Uiso 1 d . . .
C4' C 0.05859(16) -0.2652(7) 0.7188(5) 0.0950(16) Uani 1 d . . .
H4' H 0.0530(15) -0.241(9) 0.817(7) 0.17(2) Uiso 1 d . . .
C5' C 0.09156(15) -0.3102(7) 0.6782(5) 0.116(2) Uani 1 d . . .
H51' H 0.0981 -0.4380 0.7015 0.139 Uiso 1 calc R . .
H52' H 0.1080 -0.2237 0.7178 0.139 Uiso 1 calc R . .
C6' C 0.08515(11) -0.2844(6) 0.5288(5) 0.0782(14) Uani 1 d . . .
H6' H 0.0958(10) -0.304(6) 0.470(4) 0.074(14) Uiso 1 d . . .
C7' C 0.07745(8) -0.0731(5) 0.5018(3) 0.0501(8) Uani 1 d . . .
H7' H 0.0792(9) -0.044(5) 0.414(4) 0.076(12) Uiso 1 d . . .
C8' C 0.04259(9) -0.0746(6) 0.5121(4) 0.0666(10) Uani 1 d . . .
H8' H 0.0275(13) 0.064(8) 0.488(5) 0.145(19) Uiso 1 d . . .
C9' C 0.03163(11) -0.2301(7) 0.4152(5) 0.0777(13) Uani 1 d . . .
H91' H 0.0353(14) -0.183(8) 0.320(6) 0.16(2) Uiso 1 d . . .
H92' H 0.0073(11) -0.249(6) 0.419(4) 0.095(13) Uiso 1 d . . .

loop_
_atom_site_aniso_label
_atom_site_aniso_U_11
_atom_site_aniso_U_22
_atom_site_aniso_U_33
_atom_site_aniso_U_23
_atom_site_aniso_U_13
_atom_site_aniso_U_12
O1 0.0439(11) 0.0516(13) 0.0331(11) 0.0046(9) -0.0011(9) -0.0114(10)
O2 0.0615(15) 0.0619(15) 0.0715(16) -0.0232(13) 0.0289(13) -0.0112(12)
O3 0.0632(14) 0.0333(12) 0.0506(13) -0.0002(10) -0.0092(11) -0.0047(11)
O4 0.0639(14) 0.0477(13) 0.0448(12) 0.0020(11) -0.0153(11) -0.0053(11)
O5 0.0613(14) 0.0296(12) 0.0530(13) -0.0043(10) 0.0045(10) -0.0029(10)
N1 0.0422(14) 0.0359(14) 0.0339(13) -0.0007(11) 0.0068(11) -0.0038(11)
C1 0.0493(19) 0.064(2) 0.0275(16) -0.0041(16) 0.0032(14) -0.0106(18)
C2 0.0422(16) 0.0424(17) 0.0333(15) 0.0001(14) 0.0022(13) -0.0018(14)
C3 0.0340(15) 0.0413(18) 0.0342(15) 0.0020(13) 0.0052(12) -0.0013(13)
C4 0.0316(14) 0.0336(15) 0.0297(14) 0.0041(12) 0.0059(11) 0.0010(12)
C5 0.0355(15) 0.0366(16) 0.0319(15) 0.0073(13) 0.0002(12) 0.0050(13)
C6 0.0391(15) 0.0289(16) 0.0369(16) 0.0035(13) 0.0037(13) 0.0035(13)
C7 0.0327(14) 0.0294(15) 0.0300(14) 0.0004(12) 0.0091(11) 0.0010(12)
C8 0.0347(15) 0.0360(16) 0.0311(15) 0.0056(13) -0.0019(12) 0.0010(13)
C9 0.0351(14) 0.0283(15) 0.0397(16) 0.0065(13) 0.0021(12) 0.0011(13)
C1' 0.078(3) 0.071(3) 0.103(4) -0.051(3) 0.003(3) -0.024(3)
C2' 0.133(5) 0.098(4) 0.081(3) -0.004(3) 0.009(3) -0.074(3)
C3' 0.083(3) 0.082(3) 0.071(3) -0.021(3) 0.023(2) -0.030(3)
C4' 0.136(5) 0.084(3) 0.066(3) 0.005(3) 0.016(3) -0.042(4)
C5' 0.153(5) 0.059(3) 0.112(4) 0.006(3) -0.080(4) 0.014(3)
C6' 0.063(2) 0.071(3) 0.103(4) -0.043(3) 0.021(3) -0.011(2)
C7' 0.0486(19) 0.061(2) 0.0396(18) 0.0040(16) -0.0003(15) -0.0107(16)
C8' 0.049(2) 0.068(3) 0.084(3) -0.005(2) 0.0110(19) -0.007(2)
C9' 0.061(3) 0.091(3) 0.074(3) -0.004(3) -0.019(2) -0.026(2)

loop_
_geom_bond_atom_site_label_1
_geom_bond_atom_site_label_2
_geom_bond_distance
_geom_bond_site_symmetry_2
_geom_bond_publ_flag
O1 C3 1.342(3) . y
O1 C1 1.433(4) . y
O2 C2 1.200(3) . y
O3 C3 1.199(3) . y
O4 N1 1.219(3) . y
O5 N1 1.222(3) . y
N1 C7 1.470(3) . y
C1 C2 1.502(4) . y
C2 C7' 1.497(4) . y
C3 C4 1.484(4) . y
C4 C9 1.396(4) . y
C4 C5 1.396(4) . y
C5 C6 1.372(4) . y
C6 C7 1.377(4) . y
C7 C8 1.379(4) . y
C8 C9 1.370(4) . y
C1' C2' 1.502(7) . y
C1' C9' 1.530(7) . y
C1' C6' 1.569(6) . y
C2' C4' 1.444(7) . y
C2' C3' 1.535(7) . y
C3' C4' 1.422(7) . y
C3' C8' 1.452(6) . y
C4' C5' 1.527(8) . y
C5' C6' 1.541(7) . y
C6' C7' 1.571(6) . y
C7' C8' 1.479(5) . y
C8' C9' 1.531(6) . y
